data_4339388
loop_
_publ_author_name
'Reisner, Erwin'
'Abikoff, Tanya C.'
'Lippard, Stephen J.'

_publ_section_title
;
 Influence of steric hindrance on the core geometry and sulfoxidation
 chemistry of carboxylate-rich diiron(II) complexes.
;
_journal_issue 24
_journal_name_full 'Inorganic chemistry'
_journal_page_first 10229
_journal_page_last 10240
_journal_paper_doi 10.1021/ic7014176
_journal_volume 46
_journal_year 2007
_chemical_formula_moiety 'C94 H83 Fe2 N O8 S, C6 H5 Cl, 0.25(C5H12)'
_chemical_formula_sum 'C101.25 H91 Cl Fe2 N O8 S'
_chemical_formula_weight 1628.98
_chemical_name_common '[Fe2(O2CArTol)4(tBuSCH2py)]C6H5Cl1/4pentane'
_chemical_name_systematic
;

 ?

;
_space_group_IT_number 18
_symmetry_cell_setting orthorhombic
_symmetry_space_group_name_Hall 'P 2 2ab'
_symmetry_space_group_name_H-M 'P 21 21 2'
_atom_sites_solution_hydrogens geom
_atom_sites_solution_primary direct
_atom_sites_solution_secondary difmap
_audit_creation_method SHELXL-97
_cell_angle_alpha 90.00
_cell_angle_beta 90.00
_cell_angle_gamma 90.00
_cell_formula_units_Z 4
_cell_length_a 25.1545(18)
_cell_length_b 25.3801(17)
_cell_length_c 13.7159(9)
_cell_measurement_reflns_used 8410
_cell_measurement_temperature 173(2)
_cell_measurement_theta_max 23.88
_cell_measurement_theta_min 2.34
_cell_volume 8756.6(10)
_computing_cell_refinement 'Bruker SMART'
_computing_data_collection 'Bruker SMART'
_computing_data_reduction 'Bruker SAINT'
_computing_molecular_graphics 'Bruker SHELXTL'
_computing_publication_material 'Bruker SHELXTL'
_computing_structure_refinement 'SHELXL-97 (Sheldrick, 1997)'
_computing_structure_solution 'SHELXS-97 (Sheldrick, 1990)'
_diffrn_ambient_temperature 173(2)
_diffrn_measured_fraction_theta_full 0.999
_diffrn_measured_fraction_theta_max 0.999
_diffrn_measurement_device_type 'CCD area detector'
_diffrn_measurement_method 'phi and omega scans'
_diffrn_radiation_monochromator graphite
_diffrn_radiation_source 'fine-focus sealed tube'
_diffrn_radiation_type MoK\a
_diffrn_radiation_wavelength 0.71073
_diffrn_reflns_av_R_equivalents 0.0716
_diffrn_reflns_av_sigmaI/netI 0.0488
_diffrn_reflns_limit_h_max 33
_diffrn_reflns_limit_h_min -33
_diffrn_reflns_limit_k_max 33
_diffrn_reflns_limit_k_min -33
_diffrn_reflns_limit_l_max 18
_diffrn_reflns_limit_l_min -18
_diffrn_reflns_number 154746
_diffrn_reflns_theta_full 28.30
_diffrn_reflns_theta_max 28.30
_diffrn_reflns_theta_min 2.28
_exptl_absorpt_coefficient_mu 0.443
_exptl_absorpt_correction_T_max 0.923
_exptl_absorpt_correction_T_min 0.910
_exptl_absorpt_correction_type empirical
_exptl_absorpt_process_details SADABS
_exptl_crystal_colour yellow
_exptl_crystal_density_diffrn 1.236
_exptl_crystal_density_method 'not measured'
_exptl_crystal_description blocks
_exptl_crystal_F_000 3418
_exptl_crystal_size_max 0.20
_exptl_crystal_size_mid 0.20
_exptl_crystal_size_min 0.20
_refine_diff_density_max 0.961
_refine_diff_density_min -0.282
_refine_diff_density_rms 0.083
_refine_ls_abs_structure_details 'Flack H D (1983), Acta Cryst. A39, 876-881'
_refine_ls_abs_structure_Flack 0.016(12)
_refine_ls_extinction_method none
_refine_ls_goodness_of_fit_ref 1.094
_refine_ls_hydrogen_treatment constr
_refine_ls_matrix_type full
_refine_ls_number_parameters 1059
_refine_ls_number_reflns 21770
_refine_ls_number_restraints 1095
_refine_ls_restrained_S_all 1.073
_refine_ls_R_factor_all 0.0703
_refine_ls_R_factor_gt 0.0597
_refine_ls_shift/su_max 0.002
_refine_ls_shift/su_mean 0.000
_refine_ls_structure_factor_coef Fsqd
_refine_ls_weighting_details 'calc w=1/[\s^2^(Fo^2^)+(0.0894P)^2^+2.1602P] where P=(Fo^2^+2Fc^2^)/3'
_refine_ls_weighting_scheme calc
_refine_ls_wR_factor_gt 0.1520
_refine_ls_wR_factor_ref 0.1598
_reflns_number_gt 18927
_reflns_number_total 21770
_reflns_threshold_expression >2sigma(I)
_cod_data_source_file ic7014176-file003.cif
_cod_data_source_block 9
_cod_depositor_comments
;
The following automatic conversions were performed:

'_symmetry_cell_setting' value 'Orthorhombic' changed to
'orthorhombic' according to
/usr/data/users/saulius/automatic-downloads/retrospective/ACS/lib/dictionaries/cif_core.dic
dictionary named 'cif_core.dic' version 2.4.2 from 2011-04-26.

Automatic conversion script
Id: cif_fix_values 2281 2013-09-26 08:29:07Z andrius 
;
_cod_original_sg_symbol_H-M P2(1)2(1)2
_cod_database_code 4339388

loop_
_symmetry_equiv_pos_as_xyz
'x, y, z'
'-x, -y, z'
'-x+1/2, y+1/2, -z'
'x+1/2, -y+1/2, -z'

loop_
_atom_site_label
_atom_site_type_symbol
_atom_site_fract_x
_atom_site_fract_y
_atom_site_fract_z
_atom_site_U_iso_or_equiv
_atom_site_adp_type
_atom_site_occupancy
_atom_site_symmetry_multiplicity
_atom_site_calc_flag
_atom_site_refinement_flags
_atom_site_disorder_assembly
_atom_site_disorder_group
Fe1 Fe 0.286538(17) 1.319940(16) 0.03849(3) 0.02271(9) Uani 1 1 d U . .
Fe2 Fe 0.212061(17) 1.258492(17) 0.21818(3) 0.02399(10) Uani 1 1 d U . .
S1 S 0.24611(3) 1.36620(3) -0.11373(6) 0.02947(17) Uani 1 1 d U . .
N1 N 0.35628(10) 1.34947(10) -0.02821(19) 0.0247(5) Uani 1 1 d U . .
O1 O 0.33365(8) 1.28614(9) 0.14502(16) 0.0270(4) Uani 1 1 d U . .
O2 O 0.28595(9) 1.22811(9) 0.23068(17) 0.0322(5) Uani 1 1 d U . .
O3 O 0.25944(10) 1.37619(10) 0.12594(16) 0.0333(5) Uani 1 1 d U . .
O4 O 0.22656(9) 1.33426(9) 0.25548(18) 0.0321(5) Uani 1 1 d U . .
O5 O 0.25857(9) 1.25573(9) -0.03110(17) 0.0316(5) Uani 1 1 d U . .
O6 O 0.19539(9) 1.23817(11) 0.07817(18) 0.0384(6) Uani 1 1 d U . .
O7 O 0.12681(11) 1.26209(10) 0.2477(2) 0.0413(6) Uani 1 1 d U . .
O8 O 0.17451(9) 1.19630(12) 0.30157(19) 0.0434(6) Uani 1 1 d U . .
C1 C 0.39981(12) 1.35922(13) 0.0253(3) 0.0303(7) Uani 1 1 d U . .
H1A H 0.3992 1.3506 0.0926 0.036 Uiso 1 1 calc R . .
C2 C 0.44544(13) 1.38121(14) -0.0129(3) 0.0350(8) Uani 1 1 d U . .
H2A H 0.4754 1.3882 0.0273 0.042 Uiso 1 1 calc R . .
C3 C 0.44633(14) 1.39278(14) -0.1112(3) 0.0389(8) Uani 1 1 d U . .
H3A H 0.4773 1.4075 -0.1402 0.047 Uiso 1 1 calc R . .
C4 C 0.40183(14) 1.38278(14) -0.1668(3) 0.0363(8) Uani 1 1 d U . .
H4A H 0.4021 1.3901 -0.2348 0.044 Uiso 1 1 calc R . .
C5 C 0.35696(13) 1.36213(13) -0.1238(2) 0.0288(6) Uani 1 1 d U . .
C6 C 0.30705(14) 1.35174(15) -0.1803(2) 0.0343(7) Uani 1 1 d U . .
H6A H 0.3066 1.3142 -0.2000 0.041 Uiso 1 1 calc R . .
H6B H 0.3077 1.3733 -0.2405 0.041 Uiso 1 1 calc R . .
C7 C 0.24274(15) 1.43928(14) -0.1063(3) 0.0372(8) Uani 1 1 d U . .
C8 C 0.29192(17) 1.46435(15) -0.0643(4) 0.0563(11) Uani 1 1 d U . .
H8A H 0.2874 1.5027 -0.0624 0.084 Uiso 1 1 calc R . .
H8B H 0.3227 1.4555 -0.1050 0.084 Uiso 1 1 calc R . .
H8C H 0.2977 1.4511 0.0020 0.084 Uiso 1 1 calc R . .
C9 C 0.2307(3) 1.4585(2) -0.2103(4) 0.0718(15) Uani 1 1 d U . .
H9A H 0.2284 1.4971 -0.2106 0.108 Uiso 1 1 calc R . .
H9B H 0.1969 1.4435 -0.2323 0.108 Uiso 1 1 calc R . .
H9C H 0.2593 1.4472 -0.2542 0.108 Uiso 1 1 calc R . .
C10 C 0.19557(15) 1.44869(16) -0.0404(3) 0.0445(9) Uani 1 1 d U . .
H10E H 0.1903 1.4867 -0.0319 0.067 Uiso 1 1 calc R . .
H10F H 0.2021 1.4323 0.0231 0.067 Uiso 1 1 calc R . .
H10G H 0.1637 1.4332 -0.0699 0.067 Uiso 1 1 calc R . .
C101 C 0.32927(12) 1.24721(12) 0.2008(2) 0.0256(6) Uani 1 1 d U . .
C102 C 0.37963(11) 1.22220(12) 0.2364(2) 0.0251(6) Uani 1 1 d U . .
C103 C 0.42333(12) 1.21497(13) 0.1730(2) 0.0274(6) Uani 1 1 d U . .
C104 C 0.47093(13) 1.19439(16) 0.2104(3) 0.0387(8) Uani 1 1 d U . .
H10C H 0.5002 1.1887 0.1680 0.046 Uiso 1 1 calc R . .
C105 C 0.47565(14) 1.18237(19) 0.3075(3) 0.0468(10) Uani 1 1 d U . .
H10D H 0.5083 1.1689 0.3318 0.056 Uiso 1 1 calc R . .
C106 C 0.43366(14) 1.18971(18) 0.3699(3) 0.0441(9) Uani 1 1 d U . .
H10B H 0.4376 1.1817 0.4372 0.053 Uiso 1 1 calc R . .
C107 C 0.38496(12) 1.20897(14) 0.3353(3) 0.0307(7) Uani 1 1 d U . .
C108 C 0.42292(13) 1.22564(13) 0.0651(2) 0.0280(6) Uani 1 1 d U . .
C109 C 0.46806(13) 1.24689(15) 0.0213(3) 0.0353(7) Uani 1 1 d U . .
H10A H 0.4975 1.2570 0.0605 0.042 Uiso 1 1 calc R . .
C110 C 0.47057(16) 1.25350(16) -0.0794(3) 0.0428(9) Uani 1 1 d U . .
H11A H 0.5019 1.2677 -0.1078 0.051 Uiso 1 1 calc R . .
C111 C 0.42856(17) 1.23979(16) -0.1386(3) 0.0414(8) Uani 1 1 d U . .
C112 C 0.38330(16) 1.21881(15) -0.0950(3) 0.0372(8) Uani 1 1 d U . .
H11B H 0.3538 1.2094 -0.1345 0.045 Uiso 1 1 calc R . .
C113 C 0.38043(13) 1.21142(13) 0.0050(2) 0.0297(7) Uani 1 1 d U . .
H11D H 0.3493 1.1966 0.0330 0.036 Uiso 1 1 calc R . .
C114 C 0.34411(13) 1.21675(15) 0.4133(2) 0.0317(7) Uani 1 1 d U . .
C115 C 0.35310(16) 1.25504(18) 0.4846(3) 0.0451(9) Uani 1 1 d U . .
H11E H 0.3818 1.2790 0.4779 0.054 Uiso 1 1 calc R . .
C116 C 0.31977(18) 1.25796(19) 0.5659(3) 0.0511(10) Uani 1 1 d U . .
H11C H 0.3255 1.2849 0.6128 0.061 Uiso 1 1 calc R . .
C117 C 0.27885(16) 1.22288(19) 0.5797(3) 0.0478(10) Uani 1 1 d U . .
C118 C 0.26954(19) 1.1867(2) 0.5087(4) 0.0640(14) Uani 1 1 d U . .
H11G H 0.2406 1.1630 0.5159 0.077 Uiso 1 1 calc R . .
C119 C 0.30137(17) 1.1833(2) 0.4254(3) 0.0576(12) Uani 1 1 d U . .
H11F H 0.2935 1.1578 0.3768 0.069 Uiso 1 1 calc R . .
C120 C 0.4325(2) 1.2475(2) -0.2481(3) 0.0654(14) Uani 1 1 d U . .
H12A H 0.4327 1.2853 -0.2631 0.098 Uiso 1 1 calc R . .
H12B H 0.4020 1.2307 -0.2799 0.098 Uiso 1 1 calc R . .
H12C H 0.4655 1.2315 -0.2720 0.098 Uiso 1 1 calc R . .
C121 C 0.2453(2) 1.2262(3) 0.6726(4) 0.0710(15) Uani 1 1 d U . .
H12D H 0.2378 1.2632 0.6876 0.107 Uiso 1 1 calc R . .
H12E H 0.2648 1.2102 0.7268 0.107 Uiso 1 1 calc R . .
H12F H 0.2118 1.2073 0.6627 0.107 Uiso 1 1 calc R . .
C201 C 0.24146(11) 1.37490(13) 0.2122(2) 0.0264(6) Uani 1 1 d U . .
C202 C 0.23869(13) 1.42711(13) 0.2623(2) 0.0271(6) Uani 1 1 d U . .
C203 C 0.28589(14) 1.45157(13) 0.2957(2) 0.0291(6) Uani 1 1 d U . .
C204 C 0.28344(15) 1.50112(14) 0.3384(2) 0.0359(7) Uani 1 1 d U . .
H20C H 0.3151 1.5171 0.3618 0.043 Uiso 1 1 calc R . .
C205 C 0.23533(16) 1.52758(16) 0.3473(3) 0.0422(9) Uani 1 1 d U . .
H20D H 0.2340 1.5614 0.3770 0.051 Uiso 1 1 calc R . .
C206 C 0.18997(15) 1.50447(15) 0.3127(3) 0.0393(8) Uani 1 1 d U . .
H20B H 0.1573 1.5230 0.3187 0.047 Uiso 1 1 calc R . .
C207 C 0.18974(13) 1.45461(13) 0.2688(2) 0.0298(7) Uani 1 1 d U . .
C208 C 0.33934(12) 1.42726(14) 0.2842(2) 0.0287(6) Uani 1 1 d U . .
C209 C 0.38001(14) 1.45693(15) 0.2438(3) 0.0339(7) Uani 1 1 d U . .
H20A H 0.3727 1.4915 0.2210 0.041 Uiso 1 1 calc R . .
C210 C 0.43134(14) 1.43692(16) 0.2359(3) 0.0386(8) Uani 1 1 d U . .
H21D H 0.4585 1.4583 0.2085 0.046 Uiso 1 1 calc R . .
C211 C 0.44371(14) 1.38659(16) 0.2671(3) 0.0364(8) Uani 1 1 d U . .
C212 C 0.40262(13) 1.35666(14) 0.3079(2) 0.0324(7) Uani 1 1 d U . .
H21B H 0.4101 1.3221 0.3306 0.039 Uiso 1 1 calc R . .
C213 C 0.35120(13) 1.37612(14) 0.3162(2) 0.0324(7) Uani 1 1 d U . .
H21C H 0.3240 1.3547 0.3436 0.039 Uiso 1 1 calc R . .
C214 C 0.13881(13) 1.43581(14) 0.2271(3) 0.0313(7) Uani 1 1 d U . .
C215 C 0.11125(14) 1.46974(14) 0.1650(3) 0.0378(8) Uani 1 1 d U . .
H21A H 0.1268 1.5026 0.1478 0.045 Uiso 1 1 calc R . .
C216 C 0.06198(15) 1.45668(16) 0.1279(4) 0.0475(10) Uani 1 1 d U . .
H21G H 0.0440 1.4807 0.0862 0.057 Uiso 1 1 calc R . .
C217 C 0.03830(15) 1.40876(17) 0.1508(4) 0.0494(10) Uani 1 1 d U . .
C218 C 0.06608(14) 1.37396(15) 0.2104(3) 0.0444(9) Uani 1 1 d U . .
H21F H 0.0510 1.3406 0.2252 0.053 Uiso 1 1 calc R . .
C219 C 0.11596(14) 1.38727(14) 0.2489(3) 0.0370(8) Uani 1 1 d U . .
H21E H 0.1342 1.3631 0.2899 0.044 Uiso 1 1 calc R . .
C220 C 0.49874(15) 1.36377(19) 0.2563(3) 0.0496(10) Uani 1 1 d U . .
H22A H 0.4962 1.3281 0.2294 0.074 Uiso 1 1 calc R . .
H22B H 0.5161 1.3625 0.3202 0.074 Uiso 1 1 calc R . .
H22C H 0.5197 1.3860 0.2121 0.074 Uiso 1 1 calc R . .
C221 C -0.01612(18) 1.3951(2) 0.1106(5) 0.0748(18) Uani 1 1 d U . .
H22D H -0.0126 1.3676 0.0610 0.112 Uiso 1 1 calc R . .
H22E H -0.0321 1.4266 0.0812 0.112 Uiso 1 1 calc R . .
H22F H -0.0389 1.3825 0.1636 0.112 Uiso 1 1 calc R . .
C301 C 0.21706(13) 1.23213(12) -0.0032(2) 0.0282(6) Uani 1 1 d U . .
C302 C 0.19230(13) 1.19415(14) -0.0745(2) 0.0306(7) Uani 1 1 d U . .
C303 C 0.21253(15) 1.14238(14) -0.0805(3) 0.0362(7) Uani 1 1 d U . .
C304 C 0.19239(16) 1.10858(17) -0.1507(3) 0.0438(9) Uani 1 1 d U . .
H30A H 0.2064 1.0740 -0.1563 0.053 Uiso 1 1 calc R . .
C305 C 0.15254(17) 1.12435(18) -0.2122(3) 0.0489(10) Uani 1 1 d U . .
H30D H 0.1387 1.1005 -0.2591 0.059 Uiso 1 1 calc R . .
C306 C 0.13236(15) 1.17491(17) -0.2061(3) 0.0427(9) Uani 1 1 d U . .
H30C H 0.1047 1.1854 -0.2491 0.051 Uiso 1 1 calc R . .
C307 C 0.15198(13) 1.21128(15) -0.1372(2) 0.0327(7) Uani 1 1 d U . .
C308 C 0.25507(15) 1.12352(14) -0.0136(3) 0.0395(8) Uani 1 1 d U . .
C309 C 0.30240(16) 1.10250(16) -0.0530(4) 0.0503(10) Uani 1 1 d U . .
H30B H 0.3068 1.1000 -0.1217 0.060 Uiso 1 1 calc R . .
C310 C 0.34251(18) 1.08541(17) 0.0092(5) 0.0615(13) Uani 1 1 d U . .
H31F H 0.3739 1.0707 -0.0181 0.074 Uiso 1 1 calc R . .
C311 C 0.3382(2) 1.08905(16) 0.1081(5) 0.0640(14) Uani 1 1 d U . .
C312 C 0.2906(2) 1.10881(16) 0.1478(4) 0.0590(11) Uani 1 1 d U . .
H31G H 0.2862 1.1107 0.2165 0.071 Uiso 1 1 calc R . .
C313 C 0.25011(17) 1.12547(15) 0.0866(3) 0.0437(9) Uani 1 1 d U . .
H31C H 0.2181 1.1386 0.1143 0.052 Uiso 1 1 calc R . .
C314 C 0.13094(13) 1.26562(16) -0.1395(3) 0.0350(7) Uani 1 1 d U . .
C315 C 0.12684(14) 1.29212(18) -0.2280(3) 0.0433(9) Uani 1 1 d U . .
H31A H 0.1381 1.2752 -0.2863 0.052 Uiso 1 1 calc R . .
C316 C 0.10663(15) 1.34244(19) -0.2324(3) 0.0497(10) Uani 1 1 d U . .
H31E H 0.1055 1.3601 -0.2934 0.060 Uiso 1 1 calc R . .
C317 C 0.08798(15) 1.36807(17) -0.1504(3) 0.0474(10) Uani 1 1 d U . .
C318 C 0.09224(16) 1.34213(16) -0.0608(3) 0.0450(9) Uani 1 1 d U . .
H31B H 0.0807 1.3593 -0.0030 0.054 Uiso 1 1 calc R . .
C319 C 0.11327(14) 1.29125(15) -0.0552(3) 0.0362(7) Uani 1 1 d U . .
H31D H 0.1156 1.2740 0.0061 0.043 Uiso 1 1 calc R . .
C320 C 0.3845(2) 1.0726(2) 0.1713(6) 0.099(3) Uani 1 1 d U . .
H32D H 0.3762 1.0391 0.2035 0.149 Uiso 1 1 calc R . .
H32E H 0.3912 1.0997 0.2207 0.149 Uiso 1 1 calc R . .
H32F H 0.4163 1.0682 0.1306 0.149 Uiso 1 1 calc R . .
C321 C 0.0625(2) 1.4229(2) -0.1553(5) 0.0734(16) Uani 1 1 d U . .
H32A H 0.0792 1.4433 -0.2076 0.110 Uiso 1 1 calc R . .
H32B H 0.0676 1.4410 -0.0930 0.110 Uiso 1 1 calc R . .
H32C H 0.0244 1.4193 -0.1686 0.110 Uiso 1 1 calc R . .
C401 C 0.13119(13) 1.22066(15) 0.2969(2) 0.0319(7) Uani 1 1 d U . .
C402 C 0.08346(12) 1.20122(14) 0.3532(2) 0.0293(7) Uani 1 1 d U . .
C403 C 0.06732(14) 1.23144(15) 0.4351(3) 0.0343(7) Uani 1 1 d U . .
C404 C 0.02287(15) 1.21408(17) 0.4881(3) 0.0414(9) Uani 1 1 d U . .
H40B H 0.0116 1.2334 0.5438 0.050 Uiso 1 1 calc R . .
C405 C -0.00460(14) 1.16971(16) 0.4609(3) 0.0422(9) Uani 1 1 d U . .
H40A H -0.0346 1.1587 0.4978 0.051 Uiso 1 1 calc R . .
C406 C 0.01122(13) 1.14076(15) 0.3795(3) 0.0353(7) Uani 1 1 d U . .
H40C H -0.0084 1.1104 0.3605 0.042 Uiso 1 1 calc R . .
C407 C 0.05584(13) 1.15617(14) 0.3257(2) 0.0300(7) Uani 1 1 d U . .
C408 C 0.09582(15) 1.27967(16) 0.4645(3) 0.0405(8) Uani 1 1 d U . .
C409 C 0.15050(18) 1.2803(2) 0.4805(3) 0.0531(11) Uani 1 1 d U . .
H40D H 0.1703 1.2486 0.4744 0.064 Uiso 1 1 calc R . .
C410 C 0.1504(3) 1.3726(2) 0.5126(3) 0.0695(15) Uani 1 1 d U . .
C411 C 0.1762(2) 1.3263(3) 0.5050(3) 0.0661(13) Uani 1 1 d U . .
H41F H 0.2134 1.3254 0.5169 0.079 Uiso 1 1 calc R . .
C412 C 0.0949(3) 1.3725(2) 0.4984(3) 0.0646(13) Uani 1 1 d U . .
H41E H 0.0756 1.4045 0.5057 0.077 Uiso 1 1 calc R . .
C413 C 0.0686(2) 1.32764(17) 0.4745(3) 0.0500(10) Uani 1 1 d U . .
H41D H 0.0312 1.3287 0.4645 0.060 Uiso 1 1 calc R . .
C414 C 0.06982(12) 1.12426(14) 0.2382(2) 0.0283(6) Uani 1 1 d U . .
C415 C 0.06715(13) 1.06914(14) 0.2412(3) 0.0339(7) Uani 1 1 d U . .
H41G H 0.0606 1.0518 0.3014 0.041 Uiso 1 1 calc R . .
C416 C 0.07395(14) 1.03998(14) 0.1581(3) 0.0372(8) Uani 1 1 d U . .
H41B H 0.0715 1.0027 0.1621 0.045 Uiso 1 1 calc R . .
C417 C 0.08429(14) 1.06289(15) 0.0685(3) 0.0365(8) Uani 1 1 d U . .
C418 C 0.08883(13) 1.11769(15) 0.0655(3) 0.0344(7) Uani 1 1 d U . .
H41A H 0.0969 1.1345 0.0054 0.041 Uiso 1 1 calc R . .
C419 C 0.08178(12) 1.14814(14) 0.1486(3) 0.0299(7) Uani 1 1 d U . .
H41C H 0.0851 1.1854 0.1448 0.036 Uiso 1 1 calc R . .
C420 C 0.1802(3) 1.4239(3) 0.5387(5) 0.110(3) Uani 1 1 d U . .
H42D H 0.1955 1.4207 0.6042 0.165 Uiso 1 1 calc R . .
H42E H 0.1553 1.4535 0.5373 0.165 Uiso 1 1 calc R . .
H42F H 0.2087 1.4299 0.4913 0.165 Uiso 1 1 calc R . .
C421 C 0.08838(19) 1.03073(18) -0.0234(3) 0.0512(10) Uani 1 1 d U . .
H42A H 0.0975 0.9943 -0.0068 0.077 Uiso 1 1 calc R . .
H42B H 0.1161 1.0456 -0.0655 0.077 Uiso 1 1 calc R . .
H42C H 0.0542 1.0314 -0.0577 0.077 Uiso 1 1 calc R . .
Cl1 Cl 0.14996(8) 0.91521(6) 0.42580(10) 0.0853(5) Uani 1 1 d U . .
C1S C 0.1354(2) 0.9807(2) 0.4535(3) 0.0561(11) Uani 1 1 d U . .
C2S C 0.1659(2) 1.0199(2) 0.4170(3) 0.0643(12) Uani 1 1 d U . .
H2SA H 0.1948 1.0124 0.3746 0.077 Uiso 1 1 calc R . .
C3S C 0.1536(2) 1.0712(2) 0.4434(4) 0.0727(14) Uani 1 1 d U . .
H3SA H 0.1745 1.0995 0.4190 0.087 Uiso 1 1 calc R . .
C4S C 0.1116(3) 1.0816(2) 0.5044(4) 0.0749(15) Uani 1 1 d U . .
H4SA H 0.1038 1.1169 0.5226 0.090 Uiso 1 1 calc R . .
C5S C 0.0820(2) 1.0425(2) 0.5378(4) 0.0702(14) Uani 1 1 d U . .
H5SA H 0.0527 1.0504 0.5792 0.084 Uiso 1 1 calc R . .
C6S C 0.0922(2) 0.9911(2) 0.5144(3) 0.0642(12) Uani 1 1 d U . .
H6SA H 0.0707 0.9633 0.5389 0.077 Uiso 1 1 calc R . .
C10S C 0.4356(9) 1.0870(8) 0.601(2) 0.086(4) Uani 0.25 1 d PDU A -1
H10H H 0.4156 1.0993 0.5437 0.129 Uiso 0.25 1 calc PR A -1
H10I H 0.4595 1.1150 0.6230 0.129 Uiso 0.25 1 calc PR A -1
H10J H 0.4108 1.0778 0.6530 0.129 Uiso 0.25 1 calc PR A -1
C11S C 0.4684(10) 1.0382(9) 0.572(3) 0.102(5) Uani 0.25 1 d PDU A -1
H11H H 0.4784 1.0511 0.5069 0.122 Uiso 0.25 1 calc PR A -1
H11I H 0.4374 1.0152 0.5593 0.122 Uiso 0.25 1 calc PR A -1
C12S C 0.5118(13) 0.9908(13) 0.5758(19) 0.106(6) Uani 0.25 1 d PDU A -1
H12G H 0.5412 1.0033 0.6178 0.127 Uiso 0.25 1 calc PR A -1
H12H H 0.4947 0.9612 0.6109 0.127 Uiso 0.25 1 calc PR A -1
C14S C 0.5798(10) 0.9306(9) 0.525(2) 0.086(4) Uani 0.25 1 d PDU A -1
H14A H 0.5993 0.9134 0.4722 0.129 Uiso 0.25 1 calc PR A -1
H14B H 0.5626 0.9037 0.5658 0.129 Uiso 0.25 1 calc PR A -1
H14C H 0.6046 0.9511 0.5652 0.129 Uiso 0.25 1 calc PR A -1
C13S C 0.5381(10) 0.9667(11) 0.4829(19) 0.102(5) Uani 0.25 1 d PDU A -1
H13A H 0.5119 0.9469 0.4436 0.122 Uiso 0.25 1 calc PR A -1
H13B H 0.5545 0.9944 0.4419 0.122 Uiso 0.25 1 calc PR A -1

loop_
_atom_site_aniso_label
_atom_site_aniso_U_11
_atom_site_aniso_U_22
_atom_site_aniso_U_33
_atom_site_aniso_U_23
_atom_site_aniso_U_13
_atom_site_aniso_U_12
Fe1 0.01917(18) 0.0253(2) 0.02369(19) -0.00103(16) 0.00185(17) -0.00264(17)
Fe2 0.01764(18) 0.0291(2) 0.02527(19) -0.00017(17) 0.00163(17) -0.00150(17)
S1 0.0264(4) 0.0315(4) 0.0304(4) 0.0011(3) -0.0048(3) -0.0039(3)
N1 0.0221(12) 0.0253(13) 0.0267(12) 0.0014(10) 0.0024(10) -0.0023(10)
O1 0.0229(10) 0.0305(12) 0.0277(11) 0.0006(9) 0.0013(8) 0.0015(9)
O2 0.0186(9) 0.0357(12) 0.0424(13) 0.0049(10) 0.0020(10) 0.0006(9)
O3 0.0413(13) 0.0329(13) 0.0258(11) -0.0027(10) 0.0025(10) 0.0085(10)
O4 0.0289(12) 0.0302(12) 0.0373(12) -0.0043(10) 0.0054(9) -0.0021(9)
O5 0.0269(11) 0.0298(11) 0.0381(12) -0.0036(10) -0.0043(9) -0.0065(9)
O6 0.0314(12) 0.0552(16) 0.0287(11) -0.0104(11) -0.0024(9) 0.0028(11)
O7 0.0446(14) 0.0325(13) 0.0467(14) 0.0016(11) 0.0211(12) -0.0043(11)
O8 0.0230(11) 0.0687(18) 0.0386(14) 0.0091(13) 0.0038(10) 0.0015(11)
C1 0.0263(15) 0.0315(16) 0.0332(16) 0.0012(14) 0.0016(12) -0.0002(12)
C2 0.0218(15) 0.0336(18) 0.050(2) 0.0023(15) 0.0004(14) -0.0036(13)
C3 0.0275(16) 0.0327(18) 0.057(2) 0.0081(17) 0.0166(16) 0.0014(13)
C4 0.0382(18) 0.0370(19) 0.0337(17) 0.0077(15) 0.0143(14) 0.0036(15)
C5 0.0294(15) 0.0276(16) 0.0293(15) -0.0008(13) 0.0036(12) 0.0037(12)
C6 0.0412(18) 0.0395(19) 0.0223(14) -0.0039(13) 0.0014(13) 0.0010(15)
C7 0.0427(19) 0.0267(16) 0.0422(19) 0.0054(15) -0.0011(16) 0.0046(14)
C8 0.044(2) 0.0287(18) 0.096(3) -0.005(2) 0.004(2) -0.0046(17)
C9 0.107(4) 0.054(3) 0.055(3) 0.028(2) 0.006(3) 0.021(3)
C10 0.0368(18) 0.042(2) 0.055(2) -0.0034(19) -0.0031(17) 0.0079(15)
C101 0.0226(13) 0.0285(16) 0.0257(14) -0.0066(12) -0.0018(11) 0.0020(11)
C102 0.0200(13) 0.0247(14) 0.0304(15) -0.0036(12) -0.0012(11) 0.0010(11)
C103 0.0210(14) 0.0279(16) 0.0332(16) -0.0028(13) -0.0016(12) -0.0010(12)
C104 0.0231(15) 0.054(2) 0.0384(18) -0.0058(17) 0.0025(14) 0.0096(15)
C105 0.0268(17) 0.075(3) 0.0387(19) 0.0005(19) -0.0050(14) 0.0165(18)
C106 0.0290(17) 0.071(3) 0.0323(18) 0.0027(18) -0.0066(14) 0.0088(17)
C107 0.0204(14) 0.0376(18) 0.0340(16) -0.0019(14) 0.0001(12) 0.0033(13)
C108 0.0277(15) 0.0258(15) 0.0305(15) -0.0054(12) 0.0040(12) 0.0055(12)
C109 0.0281(15) 0.0372(18) 0.0405(19) -0.0049(16) 0.0071(14) -0.0002(14)
C110 0.0421(19) 0.039(2) 0.048(2) 0.0008(17) 0.0203(16) -0.0039(16)
C111 0.056(2) 0.0365(19) 0.0316(17) 0.0017(15) 0.0119(15) 0.0125(17)
C112 0.0440(19) 0.0341(19) 0.0337(18) -0.0058(15) -0.0004(15) 0.0060(15)
C113 0.0265(15) 0.0304(17) 0.0323(16) -0.0046(13) 0.0042(12) 0.0012(13)
C114 0.0278(15) 0.0412(19) 0.0261(15) 0.0044(14) 0.0004(12) 0.0032(13)
C115 0.045(2) 0.053(2) 0.0369(19) -0.0057(17) 0.0113(16) -0.0111(18)
C116 0.059(2) 0.060(3) 0.0339(19) -0.0112(18) 0.0126(17) -0.008(2)
C117 0.036(2) 0.074(3) 0.0331(18) 0.0038(18) 0.0108(15) 0.0041(18)
C118 0.047(2) 0.086(4) 0.059(3) -0.006(2) 0.016(2) -0.033(2)
C119 0.046(2) 0.080(3) 0.047(2) -0.019(2) 0.0086(18) -0.025(2)
C120 0.091(4) 0.069(3) 0.036(2) 0.006(2) 0.018(2) 0.006(3)
C121 0.057(3) 0.109(4) 0.047(2) 0.000(3) 0.025(2) -0.009(3)
C201 0.0177(13) 0.0334(16) 0.0281(14) -0.0024(13) -0.0048(11) 0.0043(11)
C202 0.0297(15) 0.0288(15) 0.0229(14) -0.0006(12) 0.0018(11) -0.0009(12)
C203 0.0309(14) 0.0349(16) 0.0214(13) -0.0011(12) 0.0000(13) -0.0012(14)
C204 0.0337(17) 0.0396(18) 0.0344(16) -0.0053(14) -0.0048(15) -0.0053(15)
C205 0.044(2) 0.0363(19) 0.046(2) -0.0149(17) -0.0015(17) 0.0012(16)
C206 0.0362(18) 0.0350(18) 0.047(2) -0.0101(16) 0.0038(15) 0.0071(15)
C207 0.0288(15) 0.0318(16) 0.0287(16) -0.0058(13) 0.0015(12) 0.0016(13)
C208 0.0261(14) 0.0369(17) 0.0231(14) -0.0039(13) -0.0050(12) -0.0048(12)
C209 0.0351(17) 0.0349(18) 0.0318(16) 0.0007(14) -0.0009(13) -0.0015(14)
C210 0.0295(16) 0.048(2) 0.0381(19) 0.0006(16) 0.0027(14) -0.0083(15)
C211 0.0306(16) 0.047(2) 0.0314(18) -0.0051(15) -0.0067(13) 0.0039(14)
C212 0.0319(16) 0.0353(18) 0.0299(16) -0.0001(14) -0.0089(13) 0.0005(13)
C213 0.0283(15) 0.0371(18) 0.0317(16) -0.0018(14) -0.0045(13) -0.0038(13)
C214 0.0245(14) 0.0323(17) 0.0372(18) -0.0031(14) 0.0056(13) 0.0057(12)
C215 0.0307(17) 0.0277(17) 0.055(2) 0.0012(16) -0.0037(16) 0.0008(13)
C216 0.0330(19) 0.037(2) 0.073(3) 0.005(2) -0.0123(19) 0.0085(15)
C217 0.0289(18) 0.040(2) 0.080(3) -0.004(2) -0.0088(19) 0.0003(15)
C218 0.0315(17) 0.0312(18) 0.070(3) 0.0089(19) 0.0032(18) -0.0008(14)
C219 0.0323(17) 0.0310(17) 0.048(2) 0.0014(15) 0.0036(15) 0.0063(13)
C220 0.0316(19) 0.068(3) 0.050(2) -0.001(2) -0.0020(17) 0.0070(19)
C221 0.036(2) 0.048(3) 0.140(5) -0.003(3) -0.024(3) -0.0026(19)
C301 0.0252(14) 0.0296(15) 0.0297(14) -0.0024(12) -0.0042(12) 0.0032(13)
C302 0.0261(15) 0.0394(18) 0.0263(15) -0.0074(13) 0.0053(12) -0.0123(13)
C303 0.0340(16) 0.0366(17) 0.0380(17) -0.0087(14) 0.0072(15) -0.0090(15)
C304 0.0402(19) 0.044(2) 0.047(2) -0.0146(17) 0.0085(16) -0.0114(16)
C305 0.050(2) 0.055(2) 0.042(2) -0.0196(19) -0.0003(18) -0.0199(19)
C306 0.0361(18) 0.060(2) 0.0320(17) -0.0086(17) 0.0004(15) -0.0172(17)
C307 0.0262(15) 0.0438(19) 0.0282(16) -0.0027(14) 0.0016(12) -0.0117(13)
C308 0.0329(17) 0.0279(17) 0.058(2) -0.0107(16) 0.0004(16) -0.0062(14)
C309 0.0389(19) 0.0346(19) 0.077(3) -0.016(2) 0.0080(19) -0.0062(15)
C310 0.039(2) 0.032(2) 0.113(4) -0.013(2) 0.000(2) -0.0011(17)
C311 0.055(3) 0.026(2) 0.111(4) -0.008(2) -0.032(3) 0.0010(18)
C312 0.073(3) 0.036(2) 0.068(3) -0.003(2) -0.025(2) 0.004(2)
C313 0.045(2) 0.0311(19) 0.055(2) -0.0068(17) -0.0040(17) 0.0042(16)
C314 0.0236(15) 0.048(2) 0.0331(17) -0.0002(15) -0.0032(13) -0.0108(14)
C315 0.0288(17) 0.062(2) 0.039(2) 0.0095(18) -0.0025(15) -0.0099(16)
C316 0.0310(18) 0.068(3) 0.050(2) 0.025(2) -0.0077(16) -0.0132(18)
C317 0.0288(18) 0.047(2) 0.067(3) 0.012(2) -0.0172(17) -0.0118(16)
C318 0.038(2) 0.041(2) 0.056(2) -0.0032(18) -0.0141(17) -0.0017(16)
C319 0.0312(16) 0.044(2) 0.0336(18) 0.0018(15) -0.0057(14) -0.0068(14)
C320 0.078(4) 0.043(3) 0.177(7) -0.002(4) -0.071(4) 0.003(3)
C321 0.056(3) 0.056(3) 0.108(5) 0.015(3) -0.032(3) -0.007(2)
C401 0.0276(15) 0.0407(18) 0.0274(16) -0.0057(14) 0.0066(12) -0.0090(13)
C402 0.0205(14) 0.0398(18) 0.0275(15) 0.0058(13) 0.0030(12) 0.0005(12)
C403 0.0316(16) 0.0411(19) 0.0303(16) 0.0004(14) 0.0040(13) 0.0008(14)
C404 0.0394(19) 0.050(2) 0.0342(18) 0.0013(16) 0.0162(15) 0.0020(16)
C405 0.0309(17) 0.053(2) 0.043(2) 0.0114(18) 0.0159(16) -0.0033(15)
C406 0.0258(15) 0.0412(19) 0.0391(18) 0.0101(15) 0.0030(13) -0.0041(14)
C407 0.0229(15) 0.0359(17) 0.0312(16) 0.0047(13) 0.0001(12) 0.0001(13)
C408 0.0445(19) 0.049(2) 0.0276(16) -0.0014(16) 0.0078(15) -0.0078(16)
C409 0.048(2) 0.080(3) 0.0317(19) -0.010(2) 0.0013(17) -0.014(2)
C410 0.100(4) 0.082(3) 0.0265(19) -0.002(2) -0.003(2) -0.041(3)
C411 0.067(3) 0.097(4) 0.034(2) -0.010(2) 0.001(2) -0.034(3)
C412 0.105(4) 0.050(3) 0.039(2) -0.003(2) 0.010(2) -0.013(3)
C413 0.068(3) 0.049(2) 0.0336(19) -0.0047(18) 0.0093(18) -0.0068(19)
C414 0.0163(13) 0.0377(17) 0.0310(15) 0.0040(13) -0.0023(11) -0.0009(12)
C415 0.0279(16) 0.0356(17) 0.0381(18) 0.0097(14) -0.0049(13) 0.0015(13)
C416 0.0357(18) 0.0290(17) 0.047(2) 0.0029(15) -0.0061(15) 0.0042(14)
C417 0.0301(17) 0.0354(18) 0.0438(19) -0.0030(15) -0.0002(14) 0.0024(14)
C418 0.0261(15) 0.0424(19) 0.0348(17) 0.0061(15) 0.0023(13) -0.0019(14)
C419 0.0220(14) 0.0311(17) 0.0365(17) 0.0036(13) 0.0000(12) -0.0006(12)
C420 0.166(7) 0.108(5) 0.057(3) -0.009(3) -0.008(4) -0.082(5)
C421 0.056(3) 0.045(2) 0.053(2) -0.0100(19) 0.002(2) -0.0019(19)
Cl1 0.1307(14) 0.0745(9) 0.0505(7) -0.0174(6) 0.0036(8) 0.0036(9)
C1S 0.067(3) 0.065(3) 0.036(2) -0.005(2) -0.014(2) 0.001(2)
C2S 0.072(3) 0.083(3) 0.039(2) 0.002(2) -0.005(2) -0.004(3)
C3S 0.087(4) 0.076(3) 0.055(3) 0.011(3) -0.034(3) -0.006(3)
C4S 0.100(4) 0.069(3) 0.055(3) -0.001(3) -0.031(3) 0.027(3)
C5S 0.068(3) 0.081(3) 0.062(3) 0.002(3) -0.020(3) 0.020(3)
C6S 0.063(3) 0.088(3) 0.042(2) 0.001(2) -0.010(2) 0.001(3)
C10S 0.094(6) 0.075(6) 0.089(7) -0.005(5) -0.001(5) -0.047(5)
C11S 0.085(7) 0.098(7) 0.122(7) -0.003(5) 0.007(5) -0.033(5)
C12S 0.098(10) 0.098(9) 0.121(9) -0.001(8) -0.009(8) -0.029(6)
C14S 0.094(6) 0.075(6) 0.089(7) -0.005(5) -0.001(5) -0.047(5)
C13S 0.085(7) 0.098(7) 0.122(7) -0.003(5) 0.007(5) -0.033(5)

loop_
_atom_type_symbol
_atom_type_description
_atom_type_scat_dispersion_real
_atom_type_scat_dispersion_imag
_atom_type_scat_source
C C 0.0033 0.0016 'International Tables Vol C Tables 4.2.6.8 and 6.1.1.4'
H H 0.0000 0.0000 'International Tables Vol C Tables 4.2.6.8 and 6.1.1.4'
N N 0.0061 0.0033 'International Tables Vol C Tables 4.2.6.8 and 6.1.1.4'
O O 0.0106 0.0060 'International Tables Vol C Tables 4.2.6.8 and 6.1.1.4'
S S 0.1246 0.1234 'International Tables Vol C Tables 4.2.6.8 and 6.1.1.4'
Cl Cl 0.1484 0.1585 'International Tables Vol C Tables 4.2.6.8 and 6.1.1.4'
Fe Fe 0.3463 0.8444 'International Tables Vol C Tables 4.2.6.8 and 6.1.1.4'

loop_
_geom_angle_atom_site_label_1
_geom_angle_atom_site_label_2
_geom_angle_atom_site_label_3
_geom_angle
O3 Fe1 O5 138.39(10)
O3 Fe1 O1 93.91(9)
O5 Fe1 O1 101.50(9)
O3 Fe1 N1 106.93(10)
O5 Fe1 N1 111.78(10)
O1 Fe1 N1 88.70(9)
O3 Fe1 S1 91.50(7)
O5 Fe1 S1 81.28(7)
O1 Fe1 S1 168.00(6)
N1 Fe1 S1 79.47(7)
O2 Fe2 O4 100.11(9)
O2 Fe2 O6 99.98(10)
O4 Fe2 O6 121.16(11)
O2 Fe2 O8 94.49(9)
O4 Fe2 O8 129.62(10)
O6 Fe2 O8 102.94(11)
O2 Fe2 O7 154.65(10)
O4 Fe2 O7 95.18(10)
O6 Fe2 O7 89.05(10)
O8 Fe2 O7 60.28(10)
O2 Fe2 C401 124.52(11)
O4 Fe2 C401 113.79(10)
O6 Fe2 C401 98.22(11)
O8 Fe2 C401 30.18(11)
O7 Fe2 C401 30.16(11)
C6 S1 C7 105.46(17)
C6 S1 Fe1 88.98(12)
C7 S1 Fe1 115.09(12)
C1 N1 C5 118.5(3)
C1 N1 Fe1 120.4(2)
C5 N1 Fe1 121.0(2)
C101 O1 Fe1 135.0(2)
C101 O2 Fe2 128.4(2)
C201 O3 Fe1 131.9(2)
C201 O4 Fe2 136.0(2)
C301 O5 Fe1 121.9(2)
C301 O6 Fe2 141.6(2)
C401 O7 Fe2 88.8(2)
C401 O8 Fe2 89.6(2)
N1 C1 C2 123.1(3)
N1 C1 H1A 118.4
C2 C1 H1A 118.4
C1 C2 C3 118.0(3)
C1 C2 H2A 121.0
C3 C2 H2A 121.0
C4 C3 C2 119.2(3)
C4 C3 H3A 120.4
C2 C3 H3A 120.4
C5 C4 C3 119.9(3)
C5 C4 H4A 120.0
C3 C4 H4A 120.0
N1 C5 C4 121.1(3)
N1 C5 C6 116.7(3)
C4 C5 C6 122.2(3)
C5 C6 S1 114.3(2)
C5 C6 H6A 108.7
S1 C6 H6A 108.7
C5 C6 H6B 108.7
S1 C6 H6B 108.7
H6A C6 H6B 107.6
C8 C7 C10 110.4(3)
C8 C7 C9 112.5(4)
C10 C7 C9 110.5(4)
C8 C7 S1 113.9(3)
C10 C7 S1 103.1(3)
C9 C7 S1 106.0(3)
C7 C8 H8A 109.5
C7 C8 H8B 109.5
H8A C8 H8B 109.5
C7 C8 H8C 109.5
H8A C8 H8C 109.5
H8B C8 H8C 109.5
C7 C9 H9A 109.5
C7 C9 H9B 109.5
H9A C9 H9B 109.5
C7 C9 H9C 109.5
H9A C9 H9C 109.5
H9B C9 H9C 109.5
C7 C10 H10E 109.5
C7 C10 H10F 109.5
H10E C10 H10F 109.5
C7 C10 H10G 109.5
H10E C10 H10G 109.5
H10F C10 H10G 109.5
O1 C101 O2 125.2(3)
O1 C101 C102 117.3(3)
O2 C101 C102 117.5(3)
C107 C102 C103 119.3(3)
C107 C102 C101 119.8(3)
C103 C102 C101 120.7(3)
C104 C103 C102 119.1(3)
C104 C103 C108 115.6(3)
C102 C103 C108 125.2(3)
C105 C104 C103 120.8(3)
C105 C104 H10C 119.6
C103 C104 H10C 119.6
C104 C105 C106 120.6(3)
C104 C105 H10D 119.7
C106 C105 H10D 119.7
C105 C106 C107 120.6(3)
C105 C106 H10B 119.7
C107 C106 H10B 119.7
C106 C107 C102 119.6(3)
C106 C107 C114 113.8(3)
C102 C107 C114 126.4(3)
C109 C108 C113 118.0(3)
C109 C108 C103 119.3(3)
C113 C108 C103 122.6(3)
C110 C109 C108 120.8(3)
C110 C109 H10A 119.6
C108 C109 H10A 119.6
C111 C110 C109 121.3(3)
C111 C110 H11A 119.4
C109 C110 H11A 119.4
C110 C111 C112 118.1(3)
C110 C111 C120 120.0(4)
C112 C111 C120 121.9(4)
C113 C112 C111 121.3(4)
C113 C112 H11B 119.4
C111 C112 H11B 119.4
C112 C113 C108 120.6(3)
C112 C113 H11D 119.7
C108 C113 H11D 119.7
C119 C114 C115 118.0(3)
C119 C114 C107 122.7(3)
C115 C114 C107 118.8(3)
C116 C115 C114 119.9(4)
C116 C115 H11E 120.1
C114 C115 H11E 120.1
C117 C116 C115 121.7(4)
C117 C116 H11C 119.1
C115 C116 H11C 119.1
C118 C117 C116 117.9(4)
C118 C117 C121 122.6(4)
C116 C117 C121 119.5(4)
C117 C118 C119 121.9(4)
C117 C118 H11G 119.1
C119 C118 H11G 119.1
C114 C119 C118 120.5(4)
C114 C119 H11F 119.8
C118 C119 H11F 119.8
C111 C120 H12A 109.5
C111 C120 H12B 109.5
H12A C120 H12B 109.5
C111 C120 H12C 109.5
H12A C120 H12C 109.5
H12B C120 H12C 109.5
C117 C121 H12D 109.5
C117 C121 H12E 109.5
H12D C121 H12E 109.5
C117 C121 H12F 109.5
H12D C121 H12F 109.5
H12E C121 H12F 109.5
O4 C201 O3 124.9(3)
O4 C201 C202 120.0(3)
O3 C201 C202 115.0(3)
C203 C202 C207 119.5(3)
C203 C202 C201 119.9(3)
C207 C202 C201 120.4(3)
C204 C203 C202 119.7(3)
C204 C203 C208 117.4(3)
C202 C203 C208 122.8(3)
C203 C204 C205 120.9(3)
C203 C204 H20C 119.6
C205 C204 H20C 119.6
C206 C205 C204 119.3(3)
C206 C205 H20D 120.4
C204 C205 H20D 120.4
C205 C206 C207 122.7(3)
C205 C206 H20B 118.7
C207 C206 H20B 118.7
C206 C207 C202 117.9(3)
C206 C207 C214 117.4(3)
C202 C207 C214 124.6(3)
C209 C208 C213 118.1(3)
C209 C208 C203 118.9(3)
C213 C208 C203 122.9(3)
C208 C209 C210 121.2(3)
C208 C209 H20A 119.4
C210 C209 H20A 119.4
C211 C210 C209 121.5(3)
C211 C210 H21D 119.3
C209 C210 H21D 119.3
C210 C211 C212 117.3(3)
C210 C211 C220 122.1(4)
C212 C211 C220 120.6(4)
C213 C212 C211 121.8(3)
C213 C212 H21B 119.1
C211 C212 H21B 119.1
C212 C213 C208 120.1(3)
C212 C213 H21C 119.9
C208 C213 H21C 119.9
C219 C214 C215 118.1(3)
C219 C214 C207 124.0(3)
C215 C214 C207 117.8(3)
C216 C215 C214 121.5(3)
C216 C215 H21A 119.2
C214 C215 H21A 119.2
C215 C216 C217 120.8(4)
C215 C216 H21G 119.6
C217 C216 H21G 119.6
C216 C217 C218 118.2(4)
C216 C217 C221 120.3(4)
C218 C217 C221 121.5(4)
C217 C218 C219 121.2(4)
C217 C218 H21F 119.4
C219 C218 H21F 119.4
C214 C219 C218 120.1(3)
C214 C219 H21E 119.9
C218 C219 H21E 119.9
C211 C220 H22A 109.5
C211 C220 H22B 109.5
H22A C220 H22B 109.5
C211 C220 H22C 109.5
H22A C220 H22C 109.5
H22B C220 H22C 109.5
C217 C221 H22D 109.5
C217 C221 H22E 109.5
H22D C221 H22E 109.5
C217 C221 H22F 109.5
H22D C221 H22F 109.5
H22E C221 H22F 109.5
O6 C301 O5 124.9(3)
O6 C301 C302 118.5(3)
O5 C301 C302 116.7(3)
C307 C302 C303 121.0(3)
C307 C302 C301 120.0(3)
C303 C302 C301 119.0(3)
C304 C303 C302 119.0(4)
C304 C303 C308 119.5(3)
C302 C303 C308 121.5(3)
C305 C304 C303 121.0(4)
C305 C304 H30A 119.5
C303 C304 H30A 119.5
C304 C305 C306 120.2(4)
C304 C305 H30D 119.9
C306 C305 H30D 119.9
C305 C306 C307 121.3(4)
C305 C306 H30C 119.3
C307 C306 H30C 119.3
C302 C307 C306 117.5(4)
C302 C307 C314 124.3(3)
C306 C307 C314 118.1(3)
C313 C308 C309 118.1(4)
C313 C308 C303 122.5(4)
C309 C308 C303 119.4(4)
C310 C309 C308 119.6(5)
C310 C309 H30B 120.2
C308 C309 H30B 120.2
C311 C310 C309 122.1(5)
C311 C310 H31F 118.9
C309 C310 H31F 118.9
C310 C311 C312 118.4(4)
C310 C311 C320 119.4(6)
C312 C311 C320 122.2(6)
C313 C312 C311 120.0(5)
C313 C312 H31G 120.0
C311 C312 H31G 120.0
C308 C313 C312 121.7(4)
C308 C313 H31C 119.2
C312 C313 H31C 119.2
C315 C314 C319 118.2(4)
C315 C314 C307 119.8(3)
C319 C314 C307 122.0(3)
C316 C315 C314 120.9(4)
C316 C315 H31A 119.6
C314 C315 H31A 119.6
C315 C316 C317 121.8(4)
C315 C316 H31E 119.1
C317 C316 H31E 119.1
C316 C317 C318 117.9(4)
C316 C317 C321 122.2(4)
C318 C317 C321 119.9(5)
C319 C318 C317 120.8(4)
C319 C318 H31B 119.6
C317 C318 H31B 119.6
C318 C319 C314 120.3(4)
C318 C319 H31D 119.8
C314 C319 H31D 119.8
C311 C320 H32D 109.5
C311 C320 H32E 109.5
H32D C320 H32E 109.5
C311 C320 H32F 109.5
H32D C320 H32F 109.5
H32E C320 H32F 109.5
C317 C321 H32A 109.5
C317 C321 H32B 109.5
H32A C321 H32B 109.5
C317 C321 H32C 109.5
H32A C321 H32C 109.5
H32B C321 H32C 109.5
O7 C401 O8 121.2(3)
O7 C401 C402 118.6(3)
O8 C401 C402 120.2(3)
O7 C401 Fe2 61.08(17)
O8 C401 Fe2 60.24(18)
C402 C401 Fe2 174.3(2)
C407 C402 C403 121.1(3)
C407 C402 C401 121.8(3)
C403 C402 C401 117.1(3)
C404 C403 C402 117.9(3)
C404 C403 C408 120.4(3)
C402 C403 C408 121.7(3)
C405 C404 C403 121.1(3)
C405 C404 H40B 119.4
C403 C404 H40B 119.4
C404 C405 C406 120.4(3)
C404 C405 H40A 119.8
C406 C405 H40A 119.8
C405 C406 C407 120.3(3)
C405 C406 H40C 119.9
C407 C406 H40C 119.9
C402 C407 C406 119.2(3)
C402 C407 C414 123.2(3)
C406 C407 C414 117.5(3)
C409 C408 C413 117.2(4)
C409 C408 C403 122.2(4)
C413 C408 C403 120.6(4)
C411 C409 C408 120.8(5)
C411 C409 H40D 119.6
C408 C409 H40D 119.6
C411 C410 C412 117.7(5)
C411 C410 C420 121.4(6)
C412 C410 C420 120.9(7)
C410 C411 C409 122.2(5)
C410 C411 H41F 118.9
C409 C411 H41F 118.9
C413 C412 C410 121.2(5)
C413 C412 H41E 119.4
C410 C412 H41E 119.4
C412 C413 C408 120.8(5)
C412 C413 H41D 119.6
C408 C413 H41D 119.6
C415 C414 C419 117.9(3)
C415 C414 C407 120.5(3)
C419 C414 C407 121.4(3)
C416 C415 C414 120.6(3)
C416 C415 H41G 119.7
C414 C415 H41G 119.7
C415 C416 C417 122.4(3)
C415 C416 H41B 118.8
C417 C416 H41B 118.8
C416 C417 C418 117.4(3)
C416 C417 C421 121.9(3)
C418 C417 C421 120.7(4)
C419 C418 C417 121.3(3)
C419 C418 H41A 119.3
C417 C418 H41A 119.3
C418 C419 C414 120.4(3)
C418 C419 H41C 119.8
C414 C419 H41C 119.8
C410 C420 H42D 109.5
C410 C420 H42E 109.5
H42D C420 H42E 109.5
C410 C420 H42F 109.5
H42D C420 H42F 109.5
H42E C420 H42F 109.5
C417 C421 H42A 109.5
C417 C421 H42B 109.5
H42A C421 H42B 109.5
C417 C421 H42C 109.5
H42A C421 H42C 109.5
H42B C421 H42C 109.5
C2S C1S C6S 121.7(5)
C2S C1S Cl1 120.0(4)
C6S C1S Cl1 118.3(4)
C1S C2S C3S 117.9(5)
C1S C2S H2SA 121.1
C3S C2S H2SA 121.1
C4S C3S C2S 120.6(6)
C4S C3S H3SA 119.7
C2S C3S H3SA 119.7
C5S C4S C3S 120.1(6)
C5S C4S H4SA 120.0
C3S C4S H4SA 120.0
C4S C5S C6S 121.9(6)
C4S C5S H5SA 119.1
C6S C5S H5SA 119.1
C5S C6S C1S 117.8(6)
C5S C6S H6SA 121.1
C1S C6S H6SA 121.1
C11S C10S H10H 109.5
C11S C10S H10I 109.5
H10H C10S H10I 109.5
C11S C10S H10J 109.5
H10H C10S H10J 109.5
H10I C10S H10J 109.5
C10S C11S C12S 162(3)
C10S C11S H11H 95.7
C12S C11S H11H 95.7
C10S C11S H11I 95.7
C12S C11S H11I 95.7
H11H C11S H11I 103.3
C13S C12S C11S 124(2)
C13S C12S H12G 106.5
C11S C12S H12G 106.5
C13S C12S H12H 106.5
C11S C12S H12H 106.5
H12G C12S H12H 106.5
C13S C14S H14A 109.5
C13S C14S H14B 109.5
H14A C14S H14B 109.5
C13S C14S H14C 109.5
H14A C14S H14C 109.5
H14B C14S H14C 109.5
C14S C13S C12S 103(2)
C14S C13S H13A 111.2
C12S C13S H13A 111.2
C14S C13S H13B 111.2
C12S C13S H13B 111.2
H13A C13S H13B 109.2

loop_
_geom_bond_atom_site_label_1
_geom_bond_atom_site_label_2
_geom_bond_distance
Fe1 O3 1.985(2)
Fe1 O5 2.015(2)
Fe1 O1 2.068(2)
Fe1 N1 2.116(2)
Fe1 S1 2.6024(9)
Fe2 O2 2.020(2)
Fe2 O4 2.023(2)
Fe2 O6 2.032(2)
Fe2 O8 2.166(3)
Fe2 O7 2.184(3)
Fe2 C401 2.495(3)
S1 C6 1.821(4)
S1 C7 1.859(4)
N1 C1 1.341(4)
N1 C5 1.351(4)
O1 C101 1.255(4)
O2 C101 1.261(4)
O3 C201 1.267(4)
O4 C201 1.248(4)
O5 C301 1.263(4)
O6 C301 1.252(4)
O7 C401 1.254(5)
O8 C401 1.254(4)
C1 C2 1.379(5)
C1 H1A 0.9500
C2 C3 1.381(6)
C2 H2A 0.9500
C3 C4 1.378(6)
C3 H3A 0.9500
C4 C5 1.377(5)
C4 H4A 0.9500
C5 C6 1.498(5)
C6 H6A 0.9900
C6 H6B 0.9900
C7 C8 1.506(6)
C7 C10 1.511(5)
C7 C9 1.537(6)
C8 H8A 0.9800
C8 H8B 0.9800
C8 H8C 0.9800
C9 H9A 0.9800
C9 H9B 0.9800
C9 H9C 0.9800
C10 H10E 0.9800
C10 H10F 0.9800
C10 H10G 0.9800
C101 C102 1.499(4)
C102 C107 1.403(5)
C102 C103 1.414(4)
C103 C104 1.404(4)
C103 C108 1.504(5)
C104 C105 1.372(5)
C104 H10C 0.9500
C105 C106 1.372(5)
C105 H10D 0.9500
C106 C107 1.402(5)
C106 H10B 0.9500
C107 C114 1.497(5)
C108 C109 1.393(5)
C108 C113 1.397(5)
C109 C110 1.392(5)
C109 H10A 0.9500
C110 C111 1.377(6)
C110 H11A 0.9500
C111 C112 1.392(6)
C111 C120 1.518(6)
C112 C113 1.387(5)
C112 H11B 0.9500
C113 H11D 0.9500
C114 C119 1.380(5)
C114 C115 1.398(5)
C115 C116 1.397(5)
C115 H11E 0.9500
C116 C117 1.374(6)
C116 H11C 0.9500
C117 C118 1.359(7)
C117 C121 1.530(6)
C118 C119 1.398(6)
C118 H11G 0.9500
C119 H11F 0.9500
C120 H12A 0.9800
C120 H12B 0.9800
C120 H12C 0.9800
C121 H12D 0.9800
C121 H12E 0.9800
C121 H12F 0.9800
C201 C202 1.494(5)
C202 C203 1.416(5)
C202 C207 1.418(5)
C203 C204 1.389(5)
C203 C208 1.488(5)
C204 C205 1.389(5)
C204 H20C 0.9500
C205 C206 1.368(5)
C205 H20D 0.9500
C206 C207 1.402(5)
C206 H20B 0.9500
C207 C214 1.482(5)
C208 C209 1.386(5)
C208 C213 1.402(5)
C209 C210 1.392(5)
C209 H20A 0.9500
C210 C211 1.383(6)
C210 H21D 0.9500
C211 C212 1.399(5)
C211 C220 1.508(5)
C212 C213 1.389(5)
C212 H21B 0.9500
C213 H21C 0.9500
C214 C219 1.392(5)
C214 C215 1.396(5)
C215 C216 1.380(5)
C215 H21A 0.9500
C216 C217 1.390(6)
C216 H21G 0.9500
C217 C218 1.391(6)
C217 C221 1.516(6)
C218 C219 1.403(5)
C218 H21F 0.9500
C219 H21E 0.9500
C220 H22A 0.9800
C220 H22B 0.9800
C220 H22C 0.9800
C221 H22D 0.9800
C221 H22E 0.9800
C221 H22F 0.9800
C301 C302 1.507(4)
C302 C307 1.399(5)
C302 C303 1.411(5)
C303 C304 1.386(5)
C303 C308 1.489(6)
C304 C305 1.369(6)
C304 H30A 0.9500
C305 C306 1.382(6)
C305 H30D 0.9500
C306 C307 1.410(5)
C306 H30C 0.9500
C307 C314 1.478(6)
C308 C313 1.380(6)
C308 C309 1.412(5)
C309 C310 1.391(7)
C309 H30B 0.9500
C310 C311 1.364(8)
C310 H31F 0.9500
C311 C312 1.409(8)
C311 C320 1.511(7)
C312 C313 1.386(6)
C312 H31G 0.9500
C313 H31C 0.9500
C314 C315 1.392(5)
C314 C319 1.399(5)
C315 C316 1.376(6)
C315 H31A 0.9500
C316 C317 1.381(7)
C316 H31E 0.9500
C317 C318 1.398(6)
C317 C321 1.533(7)
C318 C319 1.398(6)
C318 H31B 0.9500
C319 H31D 0.9500
C320 H32D 0.9800
C320 H32E 0.9800
C320 H32F 0.9800
C321 H32A 0.9800
C321 H32B 0.9800
C321 H32C 0.9800
C401 C402 1.511(4)
C402 C407 1.390(5)
C402 C403 1.419(5)
C403 C404 1.405(5)
C403 C408 1.475(5)
C404 C405 1.373(6)
C404 H40B 0.9500
C405 C406 1.395(6)
C405 H40A 0.9500
C406 C407 1.399(5)
C406 H40C 0.9500
C407 C414 1.489(5)
C408 C409 1.393(6)
C408 C413 1.404(6)
C409 C411 1.377(7)
C409 H40D 0.9500
C410 C411 1.347(9)
C410 C412 1.410(9)
C410 C420 1.542(8)
C411 H41F 0.9500
C412 C413 1.359(7)
C412 H41E 0.9500
C413 H41D 0.9500
C414 C415 1.401(5)
C414 C419 1.403(5)
C415 C416 1.370(5)
C415 H41G 0.9500
C416 C417 1.384(5)
C416 H41B 0.9500
C417 C418 1.396(5)
C417 C421 1.505(5)
C418 C419 1.389(5)
C418 H41A 0.9500
C419 H41C 0.9500
C420 H42D 0.9800
C420 H42E 0.9800
C420 H42F 0.9800
C421 H42A 0.9800
C421 H42B 0.9800
C421 H42C 0.9800
Cl1 C1S 1.745(5)
C1S C2S 1.351(7)
C1S C6S 1.394(7)
C2S C3S 1.388(8)
C2S H2SA 0.9500
C3S C4S 1.372(9)
C3S H3SA 0.9500
C4S C5S 1.323(9)
C4S H4SA 0.9500
C5S C6S 1.369(8)
C5S H5SA 0.9500
C6S H6SA 0.9500
C10S C11S 1.537(18)
C10S H10H 0.9800
C10S H10I 0.9800
C10S H10J 0.9800
C11S C12S 1.626(18)
C11S H11H 0.9900
C11S H11I 0.9900
C12S C13S 1.560(18)
C12S H12G 0.9900
C12S H12H 0.9900
C14S C13S 1.509(18)
C14S H14A 0.9800
C14S H14B 0.9800
C14S H14C 0.9800
C13S H13A 0.9900
C13S H13B 0.9900
